data_4022800
loop_
_publ_author_name
'Jesudoss V. Kingston'
'John G. Verkade'

_publ_section_title
;
 Synthesis and Characterization of R~2~PN=P(^i^BuNCH~2~CH~2~)~3~N:
 A New Bulky Electron-Rich Phosphine for Efficient Pd-Assisted
 Suzuki-Miyaura Cross-Coupling Reactions
;
_journal_name_full 'Journal of Organic Chemistry'
_journal_page_first 2816
_journal_page_last 2822
_journal_paper_doi 10.1021/jo062452l
_journal_volume 72
_journal_year 2007
_chemical_formula_sum 'C18 H39 N5 P'
_chemical_formula_weight 356.51
_chemical_name_systematic
; 
 ? 
;
_space_group_IT_number 33
_symmetry_cell_setting orthorhombic
_symmetry_space_group_name_Hall 'P 2c -2n'
_symmetry_space_group_name_H-M 'P n a 21'
_atom_sites_solution_hydrogens geom
_atom_sites_solution_primary direct
_atom_sites_solution_secondary difmap
_audit_creation_method SHELXL-97
_cell_angle_alpha 90.00
_cell_angle_beta 90.00
_cell_angle_gamma 90.00
_cell_formula_units_Z 8
_cell_length_a 20.503(4)
_cell_length_b 11.297(2)
_cell_length_c 18.369(4)
_cell_measurement_reflns_used 1013
_cell_measurement_temperature 193(2)
_cell_measurement_theta_max 27.88
_cell_measurement_theta_min 2.90
_cell_volume 4254.6(14)
_computing_cell_refinement 'Bruker SMART'
_computing_data_collection 'Bruker SMART'
_computing_data_reduction 'Bruker SAINT'
_computing_molecular_graphics 'Bruker SHELXTL'
_computing_publication_material 'Bruker SHELXTL'
_computing_structure_refinement 'SHELXL-97 (Sheldrick, 1997)'
_computing_structure_solution 'SHELXS-97 (Sheldrick, 1990)'
_diffrn_ambient_temperature 193(2)
_diffrn_measured_fraction_theta_full 1.000
_diffrn_measured_fraction_theta_max 0.972
_diffrn_measurement_device_type 'CCD area detector'
_diffrn_measurement_method 'phi and omega scans'
_diffrn_radiation_monochromator graphite
_diffrn_radiation_source 'fine-focus sealed tube'
_diffrn_radiation_type MoK\a
_diffrn_radiation_wavelength 0.71073
_diffrn_reflns_av_R_equivalents 0.0312
_diffrn_reflns_av_sigmaI/netI 0.0276
_diffrn_reflns_limit_h_max 27
_diffrn_reflns_limit_h_min -27
_diffrn_reflns_limit_k_max 14
_diffrn_reflns_limit_k_min -15
_diffrn_reflns_limit_l_max 24
_diffrn_reflns_limit_l_min -22
_diffrn_reflns_number 37473
_diffrn_reflns_theta_full 25.00
_diffrn_reflns_theta_max 28.31
_diffrn_reflns_theta_min 1.99
_exptl_absorpt_coefficient_mu 0.139
_exptl_absorpt_correction_T_max 1
_exptl_absorpt_correction_T_min 0.85
_exptl_absorpt_correction_type multi-scan
_exptl_absorpt_process_details 'Bruker SADABS'
_exptl_crystal_colour colorless
_exptl_crystal_density_diffrn 1.113
_exptl_crystal_density_meas ?
_exptl_crystal_density_method 'not measured'
_exptl_crystal_description block
_exptl_crystal_F_000 1576
_exptl_crystal_size_max 0.40
_exptl_crystal_size_mid 0.20
_exptl_crystal_size_min 0.20
_refine_diff_density_max 0.404
_refine_diff_density_min -0.173
_refine_diff_density_rms 0.040
_refine_ls_abs_structure_details 'Flack H D (1983), Acta Cryst. A39, 876-881'
_refine_ls_abs_structure_Flack 0.00(5)
_refine_ls_extinction_method none
_refine_ls_goodness_of_fit_ref 1.029
_refine_ls_hydrogen_treatment constr
_refine_ls_matrix_type full
_refine_ls_number_parameters 445
_refine_ls_number_reflns 9964
_refine_ls_number_restraints 1
_refine_ls_restrained_S_all 1.029
_refine_ls_R_factor_all 0.0405
_refine_ls_R_factor_gt 0.0343
_refine_ls_shift/su_max 0.037
_refine_ls_shift/su_mean 0.002
_refine_ls_structure_factor_coef Fsqd
_refine_ls_weighting_details 'calc w=1/[\s^2^(Fo^2^)+(0.0663P)^2^+0.1843P] where P=(Fo^2^+2Fc^2^)/3'
_refine_ls_weighting_scheme calc
_refine_ls_wR_factor_gt 0.0895
_refine_ls_wR_factor_ref 0.0950
_reflns_number_gt 9112
_reflns_number_total 9964
_reflns_threshold_expression >2sigma(I)
_cod_data_source_file jo062452lsi20061129_065211.cif
_cod_data_source_block ver112
_cod_depositor_comments
;
The following automatic conversions were performed:
'_symmetry_cell_setting' value 'Orthorhombic' changed to 'orthorhombic'
according to '/home/saulius/struct/CIF-dictionaries/cif_core.dic'
dictionary named 'cif_core.dic' version 2.4.1 from 2010-06-29.

Automatic conversion script
Id: cif_fix_enum 1527 2010-12-29 10:47:43Z saulius 

The following automatic conversions were performed:

'_exptl_crystal_density_meas' value 'none' was changed to '?' - the
value is perceived as not measured.

Automatic conversion script
Id: cif_fix_values 3008 2015-01-20 13:52:24Z robertas 
;
_cod_database_code 4022800

loop_
_symmetry_equiv_pos_as_xyz
'x, y, z'
'-x, -y, z+1/2'
'x+1/2, -y+1/2, z'
'-x+1/2, y+1/2, z+1/2'

loop_
_atom_site_label
_atom_site_type_symbol
_atom_site_fract_x
_atom_site_fract_y
_atom_site_fract_z
_atom_site_U_iso_or_equiv
_atom_site_adp_type
_atom_site_occupancy
_atom_site_symmetry_multiplicity
_atom_site_calc_flag
_atom_site_refinement_flags
P1 P 0.744811(17) 0.69935(3) 0.78260(2) 0.02539(8) Uani 1 1 d .
P2 P 0.927278(16) 0.26401(3) 0.62290(2) 0.02469(8) Uani 1 1 d .
C1 C 0.61179(7) 0.69537(14) 0.79268(9) 0.0313(3) Uani 1 1 d .
H1A H 0.5777 0.6372 0.8060 0.038 Uiso 1 1 calc R
H1B H 0.6119 0.7024 0.7390 0.038 Uiso 1 1 calc R
C2 C 0.59296(8) 0.81549(15) 0.82491(11) 0.0374(4) Uani 1 1 d .
H2A H 0.5480 0.8349 0.8092 0.045 Uiso 1 1 calc R
H2B H 0.5926 0.8087 0.8786 0.045 Uiso 1 1 calc R
C3 C 0.67421(7) 0.57566(15) 0.88175(9) 0.0318(3) Uani 1 1 d .
H3A H 0.6484 0.6171 0.9195 0.038 Uiso 1 1 calc R
H3B H 0.7194 0.5677 0.9001 0.038 Uiso 1 1 calc R
C4 C 0.64563(8) 0.45200(15) 0.87058(9) 0.0367(4) Uani 1 1 d .
H4 H 0.6021 0.4609 0.8466 0.044 Uiso 1 1 calc R
C5 C 0.68780(11) 0.37625(18) 0.82204(14) 0.0558(5) Uani 1 1 d .
H5A H 0.7301 0.3632 0.8455 0.084 Uiso 1 1 calc R
H5B H 0.6944 0.4164 0.7753 0.084 Uiso 1 1 calc R
H5C H 0.6663 0.2999 0.8138 0.084 Uiso 1 1 calc R
C6 C 0.63505(13) 0.3947(2) 0.94481(13) 0.0640(6) Uani 1 1 d .
H6A H 0.6176 0.3147 0.9382 0.096 Uiso 1 1 calc R
H6B H 0.6041 0.4422 0.9731 0.096 Uiso 1 1 calc R
H6C H 0.6767 0.3904 0.9708 0.096 Uiso 1 1 calc R
C7 C 0.72658(8) 0.86529(15) 0.89078(9) 0.0336(3) Uani 1 1 d .
H7A H 0.7540 0.9040 0.9282 0.040 Uiso 1 1 calc R
H7B H 0.6998 0.8045 0.9156 0.040 Uiso 1 1 calc R
C8 C 0.68080(8) 0.95842(15) 0.85799(10) 0.0382(4) Uani 1 1 d .
H8A H 0.6556 0.9957 0.8979 0.046 Uiso 1 1 calc R
H8B H 0.7075 1.0210 0.8348 0.046 Uiso 1 1 calc R
C9 C 0.83331(7) 0.86074(15) 0.82742(9) 0.0336(3) Uani 1 1 d .
H9A H 0.8269 0.9460 0.8172 0.040 Uiso 1 1 calc R
H9B H 0.8536 0.8248 0.7838 0.040 Uiso 1 1 calc R
C10 C 0.88082(8) 0.84869(16) 0.89143(9) 0.0357(3) Uani 1 1 d .
H10 H 0.8619 0.8918 0.9340 0.043 Uiso 1 1 calc R
C11 C 0.94494(10) 0.9089(3) 0.87105(14) 0.0747(8) Uani 1 1 d .
H11A H 0.9764 0.8988 0.9107 0.112 Uiso 1 1 calc R
H11B H 0.9372 0.9934 0.8629 0.112 Uiso 1 1 calc R
H11C H 0.9623 0.8730 0.8265 0.112 Uiso 1 1 calc R
C12 C 0.89073(12) 0.7213(2) 0.91314(14) 0.0609(6) Uani 1 1 d .
H12A H 0.9119 0.6785 0.8732 0.091 Uiso 1 1 calc R
H12B H 0.8484 0.6850 0.9237 0.091 Uiso 1 1 calc R
H12C H 0.9184 0.7178 0.9566 0.091 Uiso 1 1 calc R
C13 C 0.71363(8) 0.89444(14) 0.69963(10) 0.0349(3) Uani 1 1 d .
H13A H 0.7169 0.9180 0.6479 0.042 Uiso 1 1 calc R
H13B H 0.7483 0.9371 0.7265 0.042 Uiso 1 1 calc R
C14 C 0.64758(8) 0.93542(15) 0.72870(10) 0.0383(4) Uani 1 1 d .
H14A H 0.6438 1.0217 0.7204 0.046 Uiso 1 1 calc R
H14B H 0.6129 0.8964 0.6999 0.046 Uiso 1 1 calc R
C15 C 0.70921(8) 0.69682(15) 0.64053(9) 0.0332(3) Uani 1 1 d .
H15A H 0.6639 0.7161 0.6262 0.040 Uiso 1 1 calc R
H15B H 0.7105 0.6119 0.6538 0.040 Uiso 1 1 calc R
C16 C 0.75400(9) 0.71701(16) 0.57506(10) 0.0377(4) Uani 1 1 d .
H16 H 0.7540 0.8035 0.5634 0.045 Uiso 1 1 calc R
C17 C 0.82323(10) 0.6799(3) 0.59131(14) 0.0623(6) Uani 1 1 d .
H17A H 0.8389 0.7220 0.6345 0.093 Uiso 1 1 calc R
H17B H 0.8512 0.6991 0.5497 0.093 Uiso 1 1 calc R
H17C H 0.8246 0.5944 0.6003 0.093 Uiso 1 1 calc R
C18 C 0.72631(14) 0.6501(2) 0.50952(12) 0.0652(6) Uani 1 1 d .
H18A H 0.7545 0.6627 0.4672 0.098 Uiso 1 1 calc R
H18B H 0.6824 0.6794 0.4987 0.098 Uiso 1 1 calc R
H18C H 0.7243 0.5653 0.5207 0.098 Uiso 1 1 calc R
C19 C 0.93949(7) 0.47946(13) 0.69145(9) 0.0308(3) Uani 1 1 d .
H19A H 0.8913 0.4790 0.6949 0.037 Uiso 1 1 calc R
H19B H 0.9530 0.5607 0.6779 0.037 Uiso 1 1 calc R
C20 C 0.96738(8) 0.45114(14) 0.76629(9) 0.0340(3) Uani 1 1 d .
H20A H 1.0156 0.4554 0.7636 0.041 Uiso 1 1 calc R
H20B H 0.9527 0.5127 0.8010 0.041 Uiso 1 1 calc R
C21 C 1.01768(7) 0.43116(13) 0.59175(9) 0.0284(3) Uani 1 1 d .
H21A H 1.0313 0.3625 0.5620 0.034 Uiso 1 1 calc R
H21B H 1.0532 0.4480 0.6268 0.034 Uiso 1 1 calc R
C22 C 1.00959(8) 0.53845(14) 0.54160(9) 0.0354(3) Uani 1 1 d .
H22 H 0.9911 0.6049 0.5711 0.043 Uiso 1 1 calc R
C23 C 0.96312(9) 0.51344(19) 0.47965(11) 0.0486(4) Uani 1 1 d .
H23A H 0.9575 0.5852 0.4503 0.073 Uiso 1 1 calc R
H23B H 0.9208 0.4889 0.4993 0.073 Uiso 1 1 calc R
H23C H 0.9809 0.4500 0.4491 0.073 Uiso 1 1 calc R
C24 C 1.07591(10) 0.57730(19) 0.51300(12) 0.0513(5) Uani 1 1 d .
H24A H 1.0960 0.5120 0.4859 0.077 Uiso 1 1 calc R
H24B H 1.1040 0.5992 0.5540 0.077 Uiso 1 1 calc R
H24C H 1.0704 0.6456 0.4807 0.077 Uiso 1 1 calc R
C25 C 0.85411(8) 0.22254(15) 0.74604(9) 0.0317(3) Uani 1 1 d .
H25A H 0.8782 0.1470 0.7507 0.038 Uiso 1 1 calc R
H25B H 0.8078 0.2062 0.7577 0.038 Uiso 1 1 calc R
C26 C 0.88082(8) 0.30943(15) 0.80274(9) 0.0357(3) Uani 1 1 d .
H26A H 0.8556 0.3840 0.7997 0.043 Uiso 1 1 calc R
H26B H 0.8737 0.2757 0.8518 0.043 Uiso 1 1 calc R
C27 C 0.80014(7) 0.32167(14) 0.64139(9) 0.0296(3) Uani 1 1 d .
H27A H 0.8117 0.3598 0.5946 0.036 Uiso 1 1 calc R
H27B H 0.7873 0.3850 0.6758 0.036 Uiso 1 1 calc R
C28 C 0.74134(7) 0.23956(16) 0.62894(10) 0.0354(3) Uani 1 1 d .
H28 H 0.7303 0.2006 0.6762 0.043 Uiso 1 1 calc R
C29 C 0.75631(10) 0.14378(18) 0.57356(12) 0.0474(4) Uani 1 1 d .
H29A H 0.7671 0.1804 0.5267 0.071 Uiso 1 1 calc R
H29B H 0.7181 0.0926 0.5677 0.071 Uiso 1 1 calc R
H29C H 0.7934 0.0965 0.5905 0.071 Uiso 1 1 calc R
C30 C 0.68308(8) 0.3142(2) 0.60519(12) 0.0496(5) Uani 1 1 d .
H30A H 0.6938 0.3562 0.5601 0.074 Uiso 1 1 calc R
H30B H 0.6726 0.3717 0.6434 0.074 Uiso 1 1 calc R
H30C H 0.6454 0.2626 0.5969 0.074 Uiso 1 1 calc R
C31 C 1.02492(7) 0.21054(15) 0.72099(9) 0.0333(3) Uani 1 1 d .
H31A H 1.0484 0.2802 0.7015 0.040 Uiso 1 1 calc R
H31B H 1.0573 0.1465 0.7278 0.040 Uiso 1 1 calc R
C32 C 0.99681(8) 0.24325(15) 0.79564(9) 0.0366(4) Uani 1 1 d .
H32A H 0.9765 0.1718 0.8171 0.044 Uiso 1 1 calc R
H32B H 1.0332 0.2673 0.8279 0.044 Uiso 1 1 calc R
C33 C 0.96392(8) 0.04468(13) 0.66410(9) 0.0323(3) Uani 1 1 d .
H33A H 0.9249 0.0316 0.6333 0.039 Uiso 1 1 calc R
H33B H 0.9531 0.0174 0.7139 0.039 Uiso 1 1 calc R
C34 C 1.01983(8) -0.03197(14) 0.63463(10) 0.0378(4) Uani 1 1 d .
H34 H 1.0585 -0.0216 0.6672 0.045 Uiso 1 1 calc R
C35 C 1.03917(10) 0.0038(2) 0.55810(12) 0.0521(5) Uani 1 1 d .
H35A H 1.0761 -0.0447 0.5420 0.078 Uiso 1 1 calc R
H35B H 1.0518 0.0875 0.5577 0.078 Uiso 1 1 calc R
H35C H 1.0022 -0.0082 0.5252 0.078 Uiso 1 1 calc R
C36 C 0.99880(10) -0.16146(16) 0.63750(13) 0.0525(5) Uani 1 1 d .
H36A H 0.9625 -0.1742 0.6036 0.079 Uiso 1 1 calc R
H36B H 0.9848 -0.1812 0.6870 0.079 Uiso 1 1 calc R
H36C H 1.0356 -0.2121 0.6237 0.079 Uiso 1 1 calc R
N1 N 0.67510(5) 0.64861(11) 0.81567(7) 0.0274(2) Uani 1 1 d .
N2 N 0.76933(6) 0.80610(11) 0.83858(7) 0.0288(3) Uani 1 1 d .
N3 N 0.72655(6) 0.76734(11) 0.70485(7) 0.0291(3) Uani 1 1 d .
N4 N 0.63557(6) 0.91231(12) 0.80470(8) 0.0370(3) Uani 1 1 d .
N5 N 0.79405(6) 0.59714(11) 0.77170(8) 0.0346(3) Uani 1 1 d .
N6 N 0.95904(6) 0.39852(10) 0.63266(7) 0.0269(2) Uani 1 1 d .
N7 N 0.85798(6) 0.26141(11) 0.67018(7) 0.0281(3) Uani 1 1 d .
N8 N 0.97735(6) 0.17182(11) 0.66670(7) 0.0296(3) Uani 1 1 d .
N9 N 0.94920(6) 0.33668(12) 0.79451(8) 0.0345(3) Uani 1 1 d .
N10 N 0.91667(7) 0.23197(13) 0.54122(8) 0.0364(3) Uani 1 1 d .

loop_
_atom_site_aniso_label
_atom_site_aniso_U_11
_atom_site_aniso_U_22
_atom_site_aniso_U_33
_atom_site_aniso_U_23
_atom_site_aniso_U_13
_atom_site_aniso_U_12
P1 0.02400(16) 0.02556(16) 0.02661(17) 0.00211(14) 0.00212(14) 0.00403(13)
P2 0.02489(16) 0.02286(16) 0.02633(17) -0.00280(14) -0.00156(14) -0.00135(12)
C1 0.0241(6) 0.0344(7) 0.0352(8) 0.0024(6) 0.0002(6) 0.0031(5)
C2 0.0258(7) 0.0373(9) 0.0493(10) -0.0015(7) 0.0038(7) 0.0076(6)
C3 0.0323(7) 0.0375(8) 0.0256(7) 0.0041(6) 0.0026(6) 0.0019(6)
C4 0.0339(8) 0.0376(9) 0.0385(9) 0.0101(7) 0.0002(7) -0.0015(6)
C5 0.0635(12) 0.0353(9) 0.0685(14) -0.0062(9) 0.0127(10) -0.0065(8)
C6 0.0764(15) 0.0594(13) 0.0560(13) 0.0259(11) 0.0073(11) -0.0071(11)
C7 0.0317(7) 0.0362(8) 0.0328(8) -0.0057(6) 0.0010(6) 0.0025(6)
C8 0.0375(8) 0.0324(8) 0.0448(10) -0.0076(7) 0.0034(7) 0.0070(6)
C9 0.0300(7) 0.0387(8) 0.0320(8) 0.0059(6) -0.0014(6) -0.0042(6)
C10 0.0286(7) 0.0492(10) 0.0293(8) 0.0019(7) 0.0003(6) -0.0026(7)
C11 0.0389(10) 0.135(3) 0.0502(13) 0.0148(14) -0.0042(9) -0.0317(13)
C12 0.0675(14) 0.0596(13) 0.0556(13) 0.0042(10) -0.0225(11) 0.0203(11)
C13 0.0396(8) 0.0295(7) 0.0354(8) 0.0084(6) -0.0013(7) 0.0017(6)
C14 0.0399(9) 0.0288(8) 0.0462(10) 0.0057(7) -0.0072(7) 0.0083(6)
C15 0.0362(8) 0.0342(8) 0.0293(8) 0.0019(6) 0.0014(6) -0.0022(6)
C16 0.0467(9) 0.0380(9) 0.0285(8) 0.0052(6) 0.0065(7) 0.0015(7)
C17 0.0470(11) 0.0885(17) 0.0515(13) 0.0254(12) 0.0179(9) 0.0168(10)
C18 0.0897(17) 0.0703(15) 0.0355(11) -0.0102(10) 0.0129(11) -0.0162(13)
C19 0.0342(7) 0.0232(7) 0.0349(8) -0.0061(6) 0.0035(6) 0.0009(5)
C20 0.0347(7) 0.0318(8) 0.0354(9) -0.0119(6) -0.0005(6) -0.0011(6)
C21 0.0258(7) 0.0287(7) 0.0307(7) -0.0050(6) 0.0006(5) -0.0026(5)
C22 0.0432(8) 0.0272(7) 0.0358(8) -0.0033(6) 0.0051(7) -0.0052(6)
C23 0.0504(11) 0.0498(11) 0.0456(11) 0.0126(9) -0.0086(9) -0.0045(8)
C24 0.0574(11) 0.0480(11) 0.0485(11) -0.0028(8) 0.0080(9) -0.0220(9)
C25 0.0306(8) 0.0368(8) 0.0276(8) 0.0035(6) 0.0013(6) -0.0020(6)
C26 0.0373(8) 0.0426(9) 0.0271(8) -0.0019(6) 0.0025(6) 0.0000(7)
C27 0.0248(6) 0.0318(7) 0.0323(8) 0.0037(6) -0.0016(6) -0.0011(5)
C28 0.0283(7) 0.0465(9) 0.0315(8) 0.0083(7) -0.0016(6) -0.0074(6)
C29 0.0466(10) 0.0451(10) 0.0506(11) -0.0015(8) -0.0048(8) -0.0129(8)
C30 0.0290(8) 0.0700(13) 0.0499(12) 0.0081(9) -0.0062(7) -0.0001(8)
C31 0.0298(7) 0.0309(8) 0.0393(9) -0.0056(6) -0.0087(6) 0.0026(6)
C32 0.0385(9) 0.0391(8) 0.0323(9) -0.0035(6) -0.0106(7) 0.0032(6)
C33 0.0360(8) 0.0235(7) 0.0375(9) -0.0019(6) -0.0012(6) 0.0011(6)
C34 0.0351(8) 0.0282(7) 0.0501(10) -0.0088(7) -0.0086(7) 0.0045(6)
C35 0.0463(10) 0.0534(11) 0.0566(12) -0.0119(9) 0.0104(9) 0.0052(9)
C36 0.0555(11) 0.0276(8) 0.0744(15) -0.0108(8) -0.0133(10) 0.0029(7)
N1 0.0246(6) 0.0290(6) 0.0287(6) 0.0043(5) 0.0014(5) 0.0020(5)
N2 0.0260(6) 0.0305(6) 0.0300(7) -0.0025(5) 0.0006(5) 0.0006(5)
N3 0.0333(6) 0.0289(6) 0.0250(6) 0.0027(5) 0.0000(5) 0.0036(5)
N4 0.0322(6) 0.0333(7) 0.0453(8) 0.0001(6) -0.0004(6) 0.0055(5)
N5 0.0315(6) 0.0326(6) 0.0398(8) -0.0015(6) 0.0040(6) 0.0098(5)
N6 0.0284(6) 0.0222(5) 0.0301(6) -0.0049(5) 0.0017(5) -0.0020(4)
N7 0.0249(6) 0.0307(6) 0.0287(6) 0.0031(5) -0.0004(5) -0.0009(5)
N8 0.0310(6) 0.0234(6) 0.0344(7) -0.0040(5) -0.0073(5) 0.0025(5)
N9 0.0343(6) 0.0342(7) 0.0349(7) -0.0034(5) -0.0013(5) 0.0002(5)
N10 0.0439(8) 0.0374(7) 0.0279(7) -0.0063(5) -0.0033(6) -0.0013(6)

loop_
_atom_type_symbol
_atom_type_description
_atom_type_scat_dispersion_real
_atom_type_scat_dispersion_imag
_atom_type_scat_source
C C 0.0033 0.0016 'International Tables Vol C Tables 4.2.6.8 and 6.1.1.4'
H H 0.0000 0.0000 'International Tables Vol C Tables 4.2.6.8 and 6.1.1.4'
N N 0.0061 0.0033 'International Tables Vol C Tables 4.2.6.8 and 6.1.1.4'
P P 0.1023 0.0942 'International Tables Vol C Tables 4.2.6.8 and 6.1.1.4'

loop_
_geom_angle_atom_site_label_1
_geom_angle_atom_site_label_2
_geom_angle_atom_site_label_3
_geom_angle
N5 P1 N1 110.64(7)
N5 P1 N2 115.10(7)
N1 P1 N2 106.57(7)
N5 P1 N3 112.36(7)
N1 P1 N3 106.29(7)
N2 P1 N3 105.30(7)
N10 P2 N6 111.76(7)
N10 P2 N7 112.26(7)
N6 P2 N7 107.09(6)
N10 P2 N8 113.89(7)
N6 P2 N8 106.10(6)
N7 P2 N8 105.21(7)
N1 C1 C2 115.61(13)
N1 C1 H1A 108.4
C2 C1 H1A 108.4
N1 C1 H1B 108.4
C2 C1 H1B 108.4
H1A C1 H1B 107.4
N4 C2 C1 114.74(13)
N4 C2 H2A 108.6
C1 C2 H2A 108.6
N4 C2 H2B 108.6
C1 C2 H2B 108.6
H2A C2 H2B 107.6
N1 C3 C4 114.02(13)
N1 C3 H3A 108.7
C4 C3 H3A 108.7
N1 C3 H3B 108.7
C4 C3 H3B 108.7
H3A C3 H3B 107.6
C5 C4 C6 111.66(17)
C5 C4 C3 112.22(14)
C6 C4 C3 108.82(16)
C5 C4 H4 108.0
C6 C4 H4 108.0
C3 C4 H4 108.0
C4 C5 H5A 109.5
C4 C5 H5B 109.5
H5A C5 H5B 109.5
C4 C5 H5C 109.5
H5A C5 H5C 109.5
H5B C5 H5C 109.5
C4 C6 H6A 109.5
C4 C6 H6B 109.5
H6A C6 H6B 109.5
C4 C6 H6C 109.5
H6A C6 H6C 109.5
H6B C6 H6C 109.5
N2 C7 C8 115.06(14)
N2 C7 H7A 108.5
C8 C7 H7A 108.5
N2 C7 H7B 108.5
C8 C7 H7B 108.5
H7A C7 H7B 107.5
N4 C8 C7 114.30(14)
N4 C8 H8A 108.7
C7 C8 H8A 108.7
N4 C8 H8B 108.7
C7 C8 H8B 108.7
H8A C8 H8B 107.6
N2 C9 C10 115.11(13)
N2 C9 H9A 108.5
C10 C9 H9A 108.5
N2 C9 H9B 108.5
C10 C9 H9B 108.5
H9A C9 H9B 107.5
C12 C10 C11 112.0(2)
C12 C10 C9 111.94(16)
C11 C10 C9 108.63(15)
C12 C10 H10 108.1
C11 C10 H10 108.1
C9 C10 H10 108.1
C10 C11 H11A 109.5
C10 C11 H11B 109.5
H11A C11 H11B 109.5
C10 C11 H11C 109.5
H11A C11 H11C 109.5
H11B C11 H11C 109.5
C10 C12 H12A 109.5
C10 C12 H12B 109.5
H12A C12 H12B 109.5
C10 C12 H12C 109.5
H12A C12 H12C 109.5
H12B C12 H12C 109.5
N3 C13 C14 115.78(13)
N3 C13 H13A 108.3
C14 C13 H13A 108.3
N3 C13 H13B 108.3
C14 C13 H13B 108.3
H13A C13 H13B 107.4
N4 C14 C13 115.79(13)
N4 C14 H14A 108.3
C13 C14 H14A 108.3
N4 C14 H14B 108.3
C13 C14 H14B 108.3
H14A C14 H14B 107.4
N3 C15 C16 113.96(13)
N3 C15 H15A 108.8
C16 C15 H15A 108.8
N3 C15 H15B 108.8
C16 C15 H15B 108.8
H15A C15 H15B 107.7
C17 C16 C18 111.52(19)
C17 C16 C15 111.55(15)
C18 C16 C15 108.77(16)
C17 C16 H16 108.3
C18 C16 H16 108.3
C15 C16 H16 108.3
C16 C17 H17A 109.5
C16 C17 H17B 109.5
H17A C17 H17B 109.5
C16 C17 H17C 109.5
H17A C17 H17C 109.5
H17B C17 H17C 109.5
C16 C18 H18A 109.5
C16 C18 H18B 109.5
H18A C18 H18B 109.5
C16 C18 H18C 109.5
H18A C18 H18C 109.5
H18B C18 H18C 109.5
N6 C19 C20 115.46(12)
N6 C19 H19A 108.4
C20 C19 H19A 108.4
N6 C19 H19B 108.4
C20 C19 H19B 108.4
H19A C19 H19B 107.5
N9 C20 C19 114.56(13)
N9 C20 H20A 108.6
C19 C20 H20A 108.6
N9 C20 H20B 108.6
C19 C20 H20B 108.6
H20A C20 H20B 107.6
N6 C21 C22 114.77(13)
N6 C21 H21A 108.6
C22 C21 H21A 108.6
N6 C21 H21B 108.6
C22 C21 H21B 108.6
H21A C21 H21B 107.6
C23 C22 C24 110.93(15)
C23 C22 C21 111.92(14)
C24 C22 C21 109.82(15)
C23 C22 H22 108.0
C24 C22 H22 108.0
C21 C22 H22 108.0
C22 C23 H23A 109.5
C22 C23 H23B 109.5
H23A C23 H23B 109.5
C22 C23 H23C 109.5
H23A C23 H23C 109.5
H23B C23 H23C 109.5
C22 C24 H24A 109.5
C22 C24 H24B 109.5
H24A C24 H24B 109.5
C22 C24 H24C 109.5
H24A C24 H24C 109.5
H24B C24 H24C 109.5
N7 C25 C26 115.82(13)
N7 C25 H25A 108.3
C26 C25 H25A 108.3
N7 C25 H25B 108.3
C26 C25 H25B 108.3
H25A C25 H25B 107.4
N9 C26 C25 114.37(13)
N9 C26 H26A 108.7
C25 C26 H26A 108.7
N9 C26 H26B 108.7
C25 C26 H26B 108.7
H26A C26 H26B 107.6
N7 C27 C28 114.05(13)
N7 C27 H27A 108.7
C28 C27 H27A 108.7
N7 C27 H27B 108.7
C28 C27 H27B 108.7
H27A C27 H27B 107.6
C29 C28 C30 111.15(16)
C29 C28 C27 111.81(14)
C30 C28 C27 108.84(15)
C29 C28 H28 108.3
C30 C28 H28 108.3
C27 C28 H28 108.3
C28 C29 H29A 109.5
C28 C29 H29B 109.5
H29A C29 H29B 109.5
C28 C29 H29C 109.5
H29A C29 H29C 109.5
H29B C29 H29C 109.5
C28 C30 H30A 109.5
C28 C30 H30B 109.5
H30A C30 H30B 109.5
C28 C30 H30C 109.5
H30A C30 H30C 109.5
H30B C30 H30C 109.5
N8 C31 C32 115.57(13)
N8 C31 H31A 108.4
C32 C31 H31A 108.4
N8 C31 H31B 108.4
C32 C31 H31B 108.4
H31A C31 H31B 107.4
N9 C32 C31 114.79(13)
N9 C32 H32A 108.6
C31 C32 H32A 108.6
N9 C32 H32B 108.6
C31 C32 H32B 108.6
H32A C32 H32B 107.5
N8 C33 C34 115.12(13)
N8 C33 H33A 108.5
C34 C33 H33A 108.5
N8 C33 H33B 108.5
C34 C33 H33B 108.5
H33A C33 H33B 107.5
C35 C34 C36 111.20(16)
C35 C34 C33 111.84(15)
C36 C34 C33 108.52(15)
C35 C34 H34 108.4
C36 C34 H34 108.4
C33 C34 H34 108.4
C34 C35 H35A 109.5
C34 C35 H35B 109.5
H35A C35 H35B 109.5
C34 C35 H35C 109.5
H35A C35 H35C 109.5
H35B C35 H35C 109.5
C34 C36 H36A 109.5
C34 C36 H36B 109.5
H36A C36 H36B 109.5
C34 C36 H36C 109.5
H36A C36 H36C 109.5
H36B C36 H36C 109.5
C1 N1 C3 115.49(12)
C1 N1 P1 122.33(10)
C3 N1 P1 120.59(10)
C7 N2 C9 115.88(13)
C7 N2 P1 123.81(11)
C9 N2 P1 119.34(11)
C13 N3 C15 115.84(13)
C13 N3 P1 123.36(11)
C15 N3 P1 119.63(10)
C14 N4 C2 119.22(15)
C14 N4 C8 118.75(14)
C2 N4 C8 119.05(15)
C21 N6 C19 116.35(11)
C21 N6 P2 119.74(9)
C19 N6 P2 122.72(10)
C25 N7 C27 116.05(12)
C25 N7 P2 123.24(11)
C27 N7 P2 119.59(10)
C31 N8 C33 116.21(13)
C31 N8 P2 123.54(10)
C33 N8 P2 118.74(10)
C32 N9 C26 120.09(14)
C32 N9 C20 119.20(13)
C26 N9 C20 118.68(13)

loop_
_geom_bond_atom_site_label_1
_geom_bond_atom_site_label_2
_geom_bond_distance
P1 N5 1.5467(12)
P1 N1 1.6553(12)
P1 N2 1.6628(13)
P1 N3 1.6642(14)
P2 N10 1.5586(15)
P2 N6 1.6630(12)
P2 N7 1.6655(13)
P2 N8 1.6692(13)
C1 N1 1.4637(18)
C1 C2 1.530(2)
C1 H1A 0.9900
C1 H1B 0.9900
C2 N4 1.448(2)
C2 H2A 0.9900
C2 H2B 0.9900
C3 N1 1.467(2)
C3 C4 1.529(2)
C3 H3A 0.9900
C3 H3B 0.9900
C4 C5 1.508(3)
C4 C6 1.525(3)
C4 H4 1.0000
C5 H5A 0.9800
C5 H5B 0.9800
C5 H5C 0.9800
C6 H6A 0.9800
C6 H6B 0.9800
C6 H6C 0.9800
C7 N2 1.4610(19)
C7 C8 1.533(2)
C7 H7A 0.9900
C7 H7B 0.9900
C8 N4 1.446(2)
C8 H8A 0.9900
C8 H8B 0.9900
C9 N2 1.4643(19)
C9 C10 1.533(2)
C9 H9A 0.9900
C9 H9B 0.9900
C10 C12 1.507(3)
C10 C11 1.527(2)
C10 H10 1.0000
C11 H11A 0.9800
C11 H11B 0.9800
C11 H11C 0.9800
C12 H12A 0.9800
C12 H12B 0.9800
C12 H12C 0.9800
C13 N3 1.463(2)
C13 C14 1.528(2)
C13 H13A 0.9900
C13 H13B 0.9900
C14 N4 1.441(2)
C14 H14A 0.9900
C14 H14B 0.9900
C15 N3 1.469(2)
C15 C16 1.530(2)
C15 H15A 0.9900
C15 H15B 0.9900
C16 C17 1.510(3)
C16 C18 1.531(3)
C16 H16 1.0000
C17 H17A 0.9800
C17 H17B 0.9800
C17 H17C 0.9800
C18 H18A 0.9800
C18 H18B 0.9800
C18 H18C 0.9800
C19 N6 1.4706(18)
C19 C20 1.523(2)
C19 H19A 0.9900
C19 H19B 0.9900
C20 N9 1.442(2)
C20 H20A 0.9900
C20 H20B 0.9900
C21 N6 1.4649(18)
C21 C22 1.531(2)
C21 H21A 0.9900
C21 H21B 0.9900
C22 C23 1.511(3)
C22 C24 1.522(2)
C22 H22 1.0000
C23 H23A 0.9800
C23 H23B 0.9800
C23 H23C 0.9800
C24 H24A 0.9800
C24 H24B 0.9800
C24 H24C 0.9800
C25 N7 1.4631(19)
C25 C26 1.532(2)
C25 H25A 0.9900
C25 H25B 0.9900
C26 N9 1.443(2)
C26 H26A 0.9900
C26 H26B 0.9900
C27 N7 1.4660(19)
C27 C28 1.538(2)
C27 H27A 0.9900
C27 H27B 0.9900
C28 C29 1.517(3)
C28 C30 1.526(2)
C28 H28 1.0000
C29 H29A 0.9800
C29 H29B 0.9800
C29 H29C 0.9800
C30 H30A 0.9800
C30 H30B 0.9800
C30 H30C 0.9800
C31 N8 1.4618(19)
C31 C32 1.533(2)
C31 H31A 0.9900
C31 H31B 0.9900
C32 N9 1.438(2)
C32 H32A 0.9900
C32 H32B 0.9900
C33 N8 1.4633(19)
C33 C34 1.535(2)
C33 H33A 0.9900
C33 H33B 0.9900
C34 C35 1.516(3)
C34 C36 1.526(2)
C34 H34 1.0000
C35 H35A 0.9800
C35 H35B 0.9800
C35 H35C 0.9800
C36 H36A 0.9800
C36 H36B 0.9800
C36 H36C 0.9800

loop_
_cod_related_entry_id
_cod_related_entry_database
_cod_related_entry_code
1 ChemSpider 17284365
